data_4129115
loop_
_publ_author_name
'Pei, Xiaokun'
'B\"urgi, Hans-Beat'
'Kapustin, Eugene A.'
'Liu, Yuzhong'
'Yaghi, Omar M.'

_publ_section_title
;
 Coordinative Alignment in the Pores of MOFs for the Structural
 Determination of N-, S-, and P-Containing Organic Compounds Including
 Complex Chiral Molecules.
;
_journal_issue 47
_journal_name_full 'Journal of the American Chemical Society'
_journal_page_first 18862
_journal_page_last 18869
_journal_paper_doi 10.1021/jacs.9b10501
_journal_volume 141
_journal_year 2019
_chemical_absolute_configuration ad
_chemical_formula_moiety 'C33.29 H23.81 Al2 B0.51 N1.01 O10, 0.21(O), 0.46(C)'
_chemical_formula_sum 'C33.75 H23.81 Al2 B0.51 N1.02 O10.21'
_chemical_formula_weight 666.40
_space_group_crystal_system tetragonal
_space_group_IT_number 94
_space_group_name_Hall 'P 4n 2n'
_space_group_name_H-M_alt 'P 42 21 2'
_atom_sites_solution_hydrogens geom
_atom_sites_solution_primary direct
_atom_sites_solution_secondary difmap
_audit_creation_date 2019-06-17
_audit_creation_method
;
Olex2 1.2
(compiled 2018.05.29 svn.r3508 for OlexSys, GUI svn.r5506)
;
_cell_angle_alpha 90
_cell_angle_beta 90
_cell_angle_gamma 90
_cell_formula_units_Z 8
_cell_length_a 19.2915(5)
_cell_length_b 19.2915(5)
_cell_length_c 36.0810(11)
_cell_measurement_reflns_used 9683
_cell_measurement_temperature 100
_cell_measurement_theta_max 27.07
_cell_measurement_theta_min 2.78
_cell_volume 13428.0(6)
_computing_cell_refinement 'SAINT V8.38A Bruker-AXS, Madison WI'
_computing_data_collection 'Bruker APEX3 Bruker-AXS, Madison WI'
_computing_data_reduction 'SAINT V8.38A Bruker-AXS, Madison WI'
_computing_molecular_graphics 'Olex2 (Dolomanov et al., 2009)'
_computing_publication_material 'Olex2 (Dolomanov et al., 2009)'
_computing_structure_refinement 'ShelXL (Sheldrick, 2015)'
_computing_structure_solution 'ShelXS (Sheldrick, 2008)'
_diffrn_ambient_temperature 100
_diffrn_detector 'Bruker PHOTON-II detector'
_diffrn_detector_area_resol_mean 7.39
_diffrn_detector_type 'CMOS detector'
_diffrn_measured_fraction_theta_full 0.995
_diffrn_measured_fraction_theta_max 0.995
_diffrn_measurement_device_type 'Bruker D8 with PHOTON-II Detector'
_diffrn_measurement_method '\f and \w shutterless scans'
_diffrn_radiation_monochromator 'silicon 111'
_diffrn_radiation_probe x-ray
_diffrn_radiation_type synchrotron
_diffrn_radiation_wavelength 0.7288
_diffrn_reflns_av_R_equivalents 0.0942
_diffrn_reflns_av_unetI/netI 0.0471
_diffrn_reflns_Laue_measured_fraction_full 0.995
_diffrn_reflns_Laue_measured_fraction_max 0.995
_diffrn_reflns_limit_h_max 21
_diffrn_reflns_limit_h_min -21
_diffrn_reflns_limit_k_max 21
_diffrn_reflns_limit_k_min -21
_diffrn_reflns_limit_l_max 39
_diffrn_reflns_limit_l_min -39
_diffrn_reflns_number 128287
_diffrn_reflns_point_group_measured_fraction_full 0.996
_diffrn_reflns_point_group_measured_fraction_max 0.996
_diffrn_reflns_theta_full 23.605
_diffrn_reflns_theta_max 23.605
_diffrn_reflns_theta_min 1.919
_diffrn_source 'Advanced Light Source, station 12.2.1'
_diffrn_standards_number 0
_exptl_absorpt_coefficient_mu 0.077
_exptl_absorpt_correction_T_max 0.7455
_exptl_absorpt_correction_T_min 0.6607
_exptl_absorpt_correction_type multi-scan
_exptl_absorpt_process_details
'SADABS-2016/2 (Bruker,2016/2) was used for absorption correction. wR2(int) was 0.1922 before and 0.0942 after correction. The Ratio of minimum to maximum transmission is 0.8863. The \l/2 correction factor is Not present.'
_exptl_crystal_colour 'clear colourless'
_exptl_crystal_density_diffrn 0.659
_exptl_crystal_description block
_exptl_crystal_F_000 2749
_exptl_crystal_size_max 0.057
_exptl_crystal_size_mid 0.057
_exptl_crystal_size_min 0.043
_refine_diff_density_max 0.531
_refine_diff_density_min -0.235
_refine_diff_density_rms 0.062
_refine_ls_abs_structure_details
;
 Flack x determined using 3726 quotients [(I+)-(I-)]/[(I+)+(I-)]
 (Parsons, Flack and Wagner, Acta Cryst. B69 (2013) 249-259).
;
_refine_ls_abs_structure_Flack -0.06(5)
_refine_ls_extinction_method none
_refine_ls_goodness_of_fit_ref 1.070
_refine_ls_hydrogen_treatment constr
_refine_ls_matrix_type full
_refine_ls_number_parameters 600
_refine_ls_number_reflns 9297
_refine_ls_number_restraints 64
_refine_ls_restrained_S_all 1.072
_refine_ls_R_factor_all 0.0572
_refine_ls_R_factor_gt 0.0544
_refine_ls_shift/su_max 0.000
_refine_ls_shift/su_mean 0.000
_refine_ls_structure_factor_coef Fsqd
_refine_ls_weighting_details 'w=1/[\s^2^(Fo^2^)+(0.1026P)^2^+2.6675P] where P=(Fo^2^+2Fc^2^)/3'
_refine_ls_weighting_scheme calc
_refine_ls_wR_factor_gt 0.1434
_refine_ls_wR_factor_ref 0.1479
_reflns_Friedel_coverage 0.762
_reflns_Friedel_fraction_full 0.998
_reflns_Friedel_fraction_max 0.998
_reflns_number_gt 8804
_reflns_number_total 9297
_reflns_threshold_expression 'I > 2\s(I)'
_cod_data_source_file ja9b10501_si_018.cif
_cod_data_source_block delta-MOF-520-30-activated
_cod_depositor_comments
;
The following automatic conversions were performed:

data item '_atom_sites_solution_secondary' value 'diffmap' was
changed to 'difmap'.

Automatic conversion script
Id: cif_fix_values 6909 2019-04-08 15:41:33Z antanas 

 Adding full bibliography for 4129110--4129131.cif.
;
_cod_original_cell_volume 13428.0(8)
_cod_database_code 4129115
_shelx_shelxl_version_number 2018/3
_shelx_space_group_comment
;
The symmetry employed for this shelxl refinement is uniquely defined
by the following loop, which should always be used as a source of
symmetry information in preference to the above space-group names.
They are only intended as comments.
;
_shelx_estimated_absorpt_t_max 0.997
_shelx_estimated_absorpt_t_min 0.996
_olex2_refinement_description
;
1. Fixed Uiso
 At 1.2 times of:
  All C(H) groups, All O(H) groups
 At 1.5 times of:
  All C(H,H,H) groups
2. Restrained distances
 C13B-C9B
 1.54 with sigma of 0.02
 O9-C28 \\sim O10-C28
 with sigma of 0.02
 O2GB-B1GB \\sim O2GA-B1GA \\sim O1GB-B1GB \\sim O1GA-B1GA
 with sigma of 0.02
 C10B-C10A \\sim C11B-C11A \\sim C13A-C12A
 with sigma of 0.02
 O2GB-C9B \\sim O2GA-C9A \\sim O1GB-C8B \\sim O1GA-C8A
 with sigma of 0.02
 C8A-C9A \\sim C8B-C9B
 with sigma of 0.02
 C13B-C9B \\sim C13A-C9A \\sim C9A-C12A \\sim C8B-C11B \\sim C8B-C10B \\sim
C11A-C8A \\sim C8A-C10A ~
 C9B-C12B
 with sigma of 0.02
3. Restrained planarity
 O2GC, O1GC, B1GC, C6GB, C5GB, C4GB, C3GB, C2GB, C7GB
 with sigma of 0.1
4. Rigid body (RIGU) restrains
 O10, N2G, C28, N1G, O9
 with sigma for 1-2 distances of 0.004 and sigma for 1-3 distances of 0.004
5. Others
 Fixed Sof: C2GA(0.30759) C1GA(0.30759) H1GA(0.30759) C3GA(0.30759)
 N1G(0.50749) O9(0.49251) O10(0.49251) N2G(0.50749) C28(0.49251) H28(0.49251)
 C2GB(0.1999) C4GA(0.30759) H4GA(0.30759) C5GA(0.30759) H5GA(0.30759)
 C7GA(0.30759) H7GA(0.30759) C6GA(0.30759) C4GB(0.1999) H4GB(0.1999)
 C6GB(0.1999) C7GB(0.1999) H7GB(0.1999) C5GB(0.1999) H5GB(0.1999) C1GB(0.1999)
 H1GB(0.1999) C3GB(0.1999) O1GA(0.1538) O2GA(0.1538) B1GB(0.1538) O2GC(0.1999)
 O1GC(0.1999) C8GB(0.1999) B1GC(0.1999) O1S(0.21465) O2GB(0.1538) C9A(0.1538)
 C13A(0.1538) H13A(0.1538) H13B(0.1538) H13C(0.1538) C12A(0.1538) H12A(0.1538)
 H12B(0.1538) H12C(0.1538) O1GB(0.1538) C11A(0.1538) H11A(0.1538) H11B(0.1538)
 H11C(0.1538) C8B(0.1538) C10A(0.1538) H10A(0.1538) H10B(0.1538) H10C(0.1538)
 B1GA(0.1538) C9GB(0.1999) H9GA(0.1999) H9GB(0.1999) H9GC(0.1999) C9B(0.1538)
 C8A(0.1538) C1S(0.45596) C10B(0.1538) H10D(0.1538) H10E(0.1538) H10F(0.1538)
 C11B(0.1538) H11D(0.1538) H11E(0.1538) H11F(0.1538) C13B(0.1538) H13D(0.1538)
 H13E(0.1538) H13F(0.1538) C12B(0.1538) H12D(0.1538) H12E(0.1538) H12F(0.1538)
 Fixed Uiso: C12A(0.15) C8B(0.15) C11B(0.15) C13B(0.15)
6.a Me refined with riding coordinates:
 C13A(H13A,H13B,H13C), C12A(H12A,H12B,H12C), C11A(H11A,H11B,H11C), C10A(H10A,
 H10B,H10C), C9GB(H9GA,H9GB,H9GC), C10B(H10D,H10E,H10F), C11B(H11D,H11E,H11F),
 C13B(H13D,H13E,H13F), C12B(H12D,H12E,H12F)
6.b Aromatic/amide H refined with riding coordinates:
 O8(H8), O7(H7), C3(H3), C19(H19), C7(H7A), C26(H26), C23(H23), C20(H20),
 C13(H13), C6(H6), C11(H11), C4(H4), C15(H15), C27(H27), C22(H22), C16(H16),
 C9(H9), C1GA(H1GA), C28(H28), C4GA(H4GA), C5GA(H5GA), C7GA(H7GA), C4GB(H4GB),
 C7GB(H7GB), C5GB(H5GB), C1GB(H1GB)
;
_olex2_submission_special_instructions 'No special instructions were received'

loop_
_space_group_symop_operation_xyz
'x, y, z'
'-y+1/2, x+1/2, z+1/2'
'-x, -y, z'
'y+1/2, -x+1/2, z+1/2'
'x+1/2, -y+1/2, -z+1/2'
'-x+1/2, y+1/2, -z+1/2'
'y, x, -z'
'-y, -x, -z'

loop_
_atom_site_label
_atom_site_type_symbol
_atom_site_fract_x
_atom_site_fract_y
_atom_site_fract_z
_atom_site_U_iso_or_equiv
_atom_site_adp_type
_atom_site_occupancy
_atom_site_site_symmetry_order
_atom_site_calc_flag
_atom_site_refinement_flags_posn
_atom_site_refinement_flags_adp
_atom_site_refinement_flags_occupancy
_atom_site_disorder_assembly
_atom_site_disorder_group
Al1 Al 0.33792(4) 0.33792(4) 0.000000 0.0281(3) Uani 1 2 d S T P . .
Al3 Al 0.500000 0.500000 0.11518(3) 0.0317(3) Uani 1 2 d S T P . .
Al2 Al 0.37819(5) 0.39707(4) 0.08137(2) 0.0317(3) Uani 1 1 d . . . . .
O8 O 0.43596(11) 0.47351(10) 0.07962(5) 0.0318(5) Uani 1 1 d . . . . .
H8 H 0.432434 0.502151 0.058287 0.038 Uiso 1 1 calc R . . . .
O7 O 0.40150(12) 0.36799(13) 0.03454(6) 0.0422(6) Uani 1 1 d . . . . .
H7 H 0.449070 0.368488 0.027728 0.051 Uiso 1 1 calc R . . . .
O2 O 0.53941(12) 0.40982(10) 0.11706(6) 0.0373(5) Uani 1 1 d . . . . .
O1 O 0.44978(13) 0.34109(11) 0.10253(6) 0.0433(6) Uani 1 1 d . . . . .
C1 C 0.5113(2) 0.35153(16) 0.11345(8) 0.0399(8) Uani 1 1 d . . . . .
C24 C 0.6989(2) -0.19871(18) 0.08685(9) 0.0474(9) Uani 1 1 d . . . . .
C25 C 0.68911(19) -0.26534(17) 0.06722(9) 0.0391(8) Uani 1 1 d . . . . .
C2 C 0.5538(2) 0.28912(18) 0.12301(10) 0.0506(10) Uani 1 1 d . . . . .
C3 C 0.6200(2) 0.29790(19) 0.13749(12) 0.0601(12) Uani 1 1 d . . . . .
H3 H 0.638416 0.343166 0.140795 0.072 Uiso 1 1 calc R . . . .
C19 C 0.8759(3) 0.0215(2) 0.27720(10) 0.0676(14) Uani 1 1 d . . . . .
H19 H 0.919119 -0.001415 0.280140 0.081 Uiso 1 1 calc R . . . .
C7 C 0.5273(3) 0.22312(18) 0.11790(12) 0.0638(13) Uani 1 1 d . . . . .
H7A H 0.482277 0.217087 0.107791 0.077 Uiso 1 1 calc R . . . .
C26 C 0.7086(3) -0.13698(19) 0.06777(10) 0.0584(11) Uani 1 1 d . . . . .
H26 H 0.712015 -0.137493 0.041508 0.070 Uiso 1 1 calc R . . . .
C21 C 0.7069(3) -0.0736(2) 0.12509(11) 0.0742(16) Uani 1 1 d . . . . .
C23 C 0.6939(3) -0.1978(2) 0.12518(10) 0.0598(11) Uani 1 1 d . . . . .
H23 H 0.688325 -0.240005 0.138426 0.072 Uiso 1 1 calc R . . . .
C18 C 0.8796(2) 0.05264(17) 0.34405(10) 0.0505(10) Uani 1 1 d . . . . .
C5 C 0.6330(3) 0.1733(2) 0.14255(12) 0.0762(16) Uani 1 1 d . . . . .
C20 C 0.8436(3) 0.0230(2) 0.24258(11) 0.0762(16) Uani 1 1 d . . . . .
H20 H 0.865143 0.000814 0.222062 0.091 Uiso 1 1 calc R . . . .
C17 C 0.8449(3) 0.05353(19) 0.30724(11) 0.0620(12) Uani 1 1 d . . . . .
C13 C 0.6739(3) 0.0512(2) 0.13421(13) 0.0839(19) Uani 1 1 d . . . . .
H13 H 0.649733 0.049706 0.111289 0.101 Uiso 1 1 calc R . . . .
C6 C 0.5669(3) 0.1657(2) 0.12761(13) 0.0762(16) Uani 1 1 d . . . . .
H6 H 0.548545 0.120513 0.123982 0.091 Uiso 1 1 calc R . . . .
C11 C 0.7448(3) -0.0041(2) 0.18000(12) 0.0857(19) Uani 1 1 d . . . . .
H11 H 0.769200 -0.043858 0.188409 0.103 Uiso 1 1 calc R . . . .
C4 C 0.6591(3) 0.2404(2) 0.14707(13) 0.0729(15) Uani 1 1 d . . . . .
H4 H 0.704407 0.246653 0.156864 0.087 Uiso 1 1 calc R . . . .
C14 C 0.7810(3) 0.0561(2) 0.23777(13) 0.0836(18) Uani 1 1 d . . . . .
C15 C 0.7496(3) 0.0883(2) 0.26857(13) 0.0861(19) Uani 1 1 d . . . . .
H15 H 0.706418 0.111298 0.265762 0.103 Uiso 1 1 calc R . . . .
C10 C 0.7449(3) 0.0553(2) 0.20165(13) 0.0862(19) Uani 1 1 d . . . . .
C27 C 0.7133(3) -0.07513(19) 0.08652(11) 0.0705(14) Uani 1 1 d . . . . .
H27 H 0.720881 -0.033305 0.073223 0.085 Uiso 1 1 calc R . . . .
C22 C 0.6969(3) -0.1359(2) 0.14407(10) 0.0721(15) Uani 1 1 d . . . . .
H22 H 0.692091 -0.135578 0.170272 0.086 Uiso 1 1 calc R . . . .
C8 C 0.6728(3) 0.1119(2) 0.15514(13) 0.0840(18) Uani 1 1 d . . . . .
C16 C 0.7817(3) 0.0865(2) 0.30292(12) 0.0741(16) Uani 1 1 d . . . . .
H16 H 0.760126 0.107984 0.323615 0.089 Uiso 1 1 calc R . . . .
C9 C 0.7094(3) 0.1133(2) 0.18847(14) 0.089(2) Uani 1 1 d . . . . .
H9 H 0.710088 0.154860 0.202595 0.106 Uiso 1 1 calc R . . . .
C12 C 0.7098(3) -0.0071(2) 0.14624(12) 0.0814(18) Uani 1 1 d . . . . .
O5 O 0.67891(12) -0.31798(11) 0.08706(5) 0.0391(5) Uani 1 1 d . . . . .
O4 O 0.93862(14) 0.02493(11) 0.34593(6) 0.0461(6) Uani 1 1 d . . . . .
O3 O 0.84665(16) 0.07933(13) 0.37085(7) 0.0551(7) Uani 1 1 d . . . . .
O6 O 0.69072(13) -0.26545(12) 0.03202(6) 0.0431(6) Uani 1 1 d . . . . .
C2GA C 0.1925(7) 0.4865(9) 0.0384(4) 0.055(4) Uani 0.3076 1 d . . . A 1
C1GA C 0.2110(8) 0.4332(10) 0.0134(5) 0.050(4) Uani 0.3076 1 d . . . A 1
H1GA H 0.183989 0.418599 -0.007166 0.060 Uiso 0.3076 1 calc R . . A 1
C3GA C 0.2439(8) 0.4888(9) 0.0648(4) 0.048(3) Uani 0.3076 1 d . . . A 1
N1G N 0.2709(18) 0.4071(13) 0.0230(6) 0.041(3) Uani 0.5075 1 d . U . A 1
O9 O 0.2699(16) 0.3979(14) 0.0167(6) 0.066(5) Uani 0.4925 1 d D U . A -1
O10 O 0.3037(8) 0.4523(8) 0.0684(3) 0.054(3) Uani 0.4925 1 d D U . A -1
N2G N 0.2999(10) 0.4450(8) 0.0541(3) 0.042(3) Uani 0.5075 1 d . U . A 1
C28 C 0.2635(7) 0.4396(6) 0.0424(4) 0.063(3) Uani 0.4925 1 d D U . A -1
H28 H 0.221782 0.465735 0.042216 0.075 Uiso 0.4925 1 calc R . . A -1
C2GB C 0.2286(9) 0.5161(9) 0.0249(6) 0.045(5) Uani 0.1999 1 d . . . A 1
C4GA C 0.2432(8) 0.5376(7) 0.0946(4) 0.056(3) Uani 0.3076 1 d . . . A 1
H4GA H 0.279922 0.541175 0.111985 0.067 Uiso 0.3076 1 calc R . . A 1
C5GA C 0.1862(11) 0.5784(11) 0.0960(5) 0.102(7) Uani 0.3076 1 d . . . A 1
H5GA H 0.185276 0.612840 0.114833 0.122 Uiso 0.3076 1 calc R . . A 1
C7GA C 0.1339(9) 0.5303(11) 0.0416(5) 0.093(6) Uani 0.3076 1 d . . . A 1
H7GA H 0.099015 0.529586 0.023025 0.111 Uiso 0.3076 1 calc R . . A 1
C6GA C 0.1274(11) 0.5747(12) 0.0722(5) 0.112(9) Uani 0.3076 1 d . . . A 1
C4GB C 0.2868(13) 0.5647(11) 0.0771(7) 0.065(6) Uani 0.1999 1 d . . . A 1
H4GB H 0.319102 0.560724 0.096857 0.078 Uiso 0.1999 1 calc R . . A 1
C6GB C 0.2077(16) 0.6399(16) 0.0386(11) 0.15(2) Uani 0.1999 1 d . . . A 1
C7GB C 0.1969(11) 0.5824(11) 0.0179(8) 0.079(8) Uani 0.1999 1 d . . . A 1
H7GB H 0.166334 0.585971 -0.002635 0.094 Uiso 0.1999 1 calc R . . A 1
C5GB C 0.2504(17) 0.6271(15) 0.0706(9) 0.104(11) Uani 0.1999 1 d . . . A 1
H5GB H 0.254439 0.663009 0.088500 0.125 Uiso 0.1999 1 calc R . . A 1
C1GB C 0.2371(11) 0.4552(11) 0.0038(8) 0.041(5) Uani 0.1999 1 d . . . A 1
H1GB H 0.220827 0.449353 -0.020840 0.050 Uiso 0.1999 1 calc R . . A 1
C3GB C 0.2737(10) 0.5104(9) 0.0541(6) 0.034(4) Uani 0.1999 1 d . . . A 1
O1GA O 0.0010(15) 0.6074(17) 0.0590(8) 0.095(8) Uiso 0.1538 1 d D . . A 1
O2GA O 0.0444(16) 0.6498(16) 0.1130(8) 0.107(9) Uiso 0.1538 1 d D . . A 1
B1GB B 0.0667(14) 0.6277(16) 0.0745(7) 0.048(6) Uiso 0.1538 1 d D . . A 1
O2GC O 0.2098(15) 0.7718(16) 0.0453(8) 0.136(9) Uiso 0.1999 1 d . . . A 1
O1GC O 0.1439(16) 0.7283(17) -0.0088(9) 0.149(10) Uiso 0.1999 1 d . . . A 1
C8GB C 0.1937(18) 0.8301(18) 0.0217(9) 0.100(9) Uiso 0.1999 1 d . . . A 1
B1GC B 0.1905(18) 0.710(3) 0.0237(12) 0.129(15) Uiso 0.1999 1 d . . . A 1
O1S O 0.4757(7) 0.5243(7) 0.000000 0.146(6) Uiso 0.4293 2 d S T P . .
O2GB O 0.0664(13) 0.6825(13) 0.1010(7) 0.086(7) Uiso 0.1538 1 d D . . A 1
C9A C -0.005(2) 0.7101(19) 0.1043(11) 0.101(12) Uiso 0.1538 1 d D . . A 1
C13A C 0.007(4) 0.780(3) 0.0823(17) 0.16(2) Uiso 0.1538 1 d D . . A 1
H13A H -0.036119 0.806647 0.082135 0.247 Uiso 0.1538 1 calc R . . A 1
H13B H 0.043704 0.806776 0.094208 0.247 Uiso 0.1538 1 calc R . . A 1
H13C H 0.020501 0.769049 0.056705 0.247 Uiso 0.1538 1 calc R . . A 1
C12A C -0.056(3) 0.686(3) 0.1353(15) 0.150 Uiso 0.1538 1 d D . . A 1
H12A H -0.096132 0.717034 0.136160 0.225 Uiso 0.1538 1 calc R . . A 1
H12B H -0.072405 0.638481 0.129653 0.225 Uiso 0.1538 1 calc R . . A 1
H12C H -0.032729 0.685670 0.159329 0.225 Uiso 0.1538 1 calc R . . A 1
O1GB O 0.0129(15) 0.6328(18) 0.0475(9) 0.104(9) Uiso 0.1538 1 d D . . A 1
C11A C -0.106(2) 0.679(3) 0.0507(15) 0.120(16) Uiso 0.1538 1 d D . . A 1
H11A H -0.137853 0.712088 0.062681 0.179 Uiso 0.1538 1 calc R . . A 1
H11B H -0.085161 0.701480 0.028896 0.179 Uiso 0.1538 1 calc R . . A 1
H11C H -0.131716 0.638049 0.042948 0.179 Uiso 0.1538 1 calc R . . A 1
C8B C -0.020(3) 0.704(2) 0.0541(14) 0.150 Uiso 0.1538 1 d D . . A 1
C10A C -0.087(4) 0.596(3) 0.097(2) 0.20(3) Uiso 0.1538 1 d D . . A 1
H10A H -0.124410 0.613390 0.112965 0.305 Uiso 0.1538 1 calc R . . A 1
H10B H -0.106783 0.565979 0.077810 0.305 Uiso 0.1538 1 calc R . . A 1
H10C H -0.054741 0.568374 0.112326 0.305 Uiso 0.1538 1 calc R . . A 1
B1GA B 0.055(2) 0.598(3) 0.0854(11) 0.098(14) Uiso 0.1538 1 d D . . A 1
C9GB C 0.172(4) 0.895(4) 0.0418(19) 0.22(3) Uiso 0.1999 1 d . . . . .
H9GA H 0.161736 0.931921 0.023647 0.330 Uiso 0.1999 1 calc R . . A .
H9GB H 0.129727 0.885927 0.056352 0.330 Uiso 0.1999 1 calc R . . A .
H9GC H 0.208831 0.910631 0.058340 0.330 Uiso 0.1999 1 calc R . . A .
C9B C 0.010(3) 0.737(3) 0.0915(19) 0.17(3) Uiso 0.1538 1 d D . . A 1
C8A C -0.047(2) 0.658(2) 0.0788(12) 0.122(15) Uiso 0.1538 1 d D . . A 1
C1S C 0.3664(14) 0.5547(15) -0.0118(7) 0.193(10) Uiso 0.456 1 d . . . . .
C10B C -0.098(3) 0.705(4) 0.042(2) 0.18(3) Uiso 0.1538 1 d D . . . .
H10D H -0.117723 0.751292 0.046405 0.263 Uiso 0.1538 1 calc R . . A .
H10E H -0.101275 0.694244 0.015428 0.263 Uiso 0.1538 1 calc R . . A .
H10F H -0.123939 0.670616 0.056182 0.263 Uiso 0.1538 1 calc R . . A .
C11B C 0.014(3) 0.757(3) 0.0257(15) 0.150 Uiso 0.1538 1 d D . . . .
H11D H -0.005781 0.802817 0.029158 0.225 Uiso 0.1538 1 calc R . . A .
H11E H 0.064248 0.758385 0.030121 0.225 Uiso 0.1538 1 calc R . . A .
H11F H 0.005310 0.740676 0.000379 0.225 Uiso 0.1538 1 calc R . . A .
C13B C 0.046(3) 0.805(3) 0.1050(18) 0.150 Uiso 0.1538 1 d D . . . .
H13D H 0.014664 0.844055 0.100479 0.225 Uiso 0.1538 1 calc R . . A .
H13E H 0.055389 0.801300 0.131632 0.225 Uiso 0.1538 1 calc R . . A .
H13F H 0.089182 0.811694 0.091509 0.225 Uiso 0.1538 1 calc R . . A .
C12B C -0.020(5) 0.756(5) 0.130(2) 0.22(4) Uiso 0.1538 1 d D . . A 1
H12D H -0.056920 0.790298 0.127408 0.335 Uiso 0.1538 1 calc R . . A 1
H12E H -0.039676 0.713807 0.141888 0.335 Uiso 0.1538 1 calc R . . A 1
H12F H 0.016488 0.774318 0.146217 0.335 Uiso 0.1538 1 calc R . . A 1

loop_
_atom_site_aniso_label
_atom_site_aniso_U_11
_atom_site_aniso_U_22
_atom_site_aniso_U_33
_atom_site_aniso_U_23
_atom_site_aniso_U_13
_atom_site_aniso_U_12
Al1 0.0307(4) 0.0307(4) 0.0229(6) -0.0003(4) 0.0003(4) -0.0069(5)
Al3 0.0493(8) 0.0189(6) 0.0267(6) 0.000 0.000 -0.0047(5)
Al2 0.0426(5) 0.0267(5) 0.0257(4) 0.0024(3) -0.0007(4) -0.0052(4)
O8 0.0410(12) 0.0247(10) 0.0297(10) 0.0064(8) -0.0010(9) -0.0030(8)
O7 0.0376(12) 0.0640(15) 0.0250(11) -0.0033(10) -0.0033(9) -0.0170(11)
O2 0.0506(14) 0.0201(11) 0.0411(12) 0.0007(9) -0.0143(10) -0.0023(9)
O1 0.0617(16) 0.0234(11) 0.0448(13) 0.0038(9) -0.0234(12) -0.0075(10)
C1 0.062(2) 0.0245(16) 0.0330(16) -0.0003(13) -0.0180(16) -0.0001(15)
C24 0.078(3) 0.0310(18) 0.0334(17) -0.0038(14) -0.0096(17) -0.0002(17)
C25 0.053(2) 0.0327(18) 0.0313(16) -0.0003(14) 0.0017(15) -0.0092(15)
C2 0.079(3) 0.0235(17) 0.050(2) -0.0012(14) -0.0315(19) 0.0023(17)
C3 0.084(3) 0.0263(18) 0.069(2) -0.0029(17) -0.044(2) 0.0059(18)
C19 0.116(4) 0.040(2) 0.047(2) -0.0128(17) -0.032(2) 0.034(2)
C7 0.099(3) 0.0251(18) 0.068(2) 0.0006(17) -0.050(2) 0.0017(19)
C26 0.105(3) 0.034(2) 0.0360(18) -0.0013(15) -0.018(2) -0.009(2)
C21 0.141(5) 0.031(2) 0.050(2) -0.0112(17) -0.047(3) 0.021(2)
C23 0.108(4) 0.034(2) 0.0365(18) -0.0012(16) -0.011(2) 0.008(2)
C18 0.086(3) 0.0249(16) 0.0403(19) -0.0070(15) -0.023(2) 0.0173(18)
C5 0.129(4) 0.031(2) 0.068(3) -0.0106(18) -0.060(3) 0.021(2)
C20 0.135(5) 0.047(2) 0.046(2) -0.0191(18) -0.040(3) 0.036(3)
C17 0.108(4) 0.0314(19) 0.047(2) -0.0109(16) -0.033(2) 0.026(2)
C13 0.156(5) 0.034(2) 0.062(3) -0.0121(19) -0.065(3) 0.025(3)
C6 0.127(4) 0.0250(19) 0.077(3) -0.0043(19) -0.060(3) 0.004(2)
C11 0.159(5) 0.038(2) 0.060(2) -0.017(2) -0.058(3) 0.040(3)
C4 0.100(4) 0.037(2) 0.082(3) -0.012(2) -0.058(3) 0.016(2)
C14 0.149(5) 0.038(2) 0.064(3) -0.024(2) -0.060(3) 0.046(3)
C15 0.137(5) 0.051(3) 0.071(3) -0.026(2) -0.059(3) 0.050(3)
C10 0.155(5) 0.041(2) 0.062(3) -0.020(2) -0.060(3) 0.042(3)
C27 0.134(4) 0.0280(19) 0.050(2) 0.0010(17) -0.039(3) -0.001(2)
C22 0.140(5) 0.042(2) 0.0338(19) -0.0088(17) -0.024(2) 0.022(3)
C8 0.148(5) 0.031(2) 0.073(3) -0.015(2) -0.070(3) 0.028(3)
C16 0.119(4) 0.044(2) 0.059(2) -0.0251(19) -0.046(3) 0.040(3)
C9 0.153(5) 0.035(2) 0.077(3) -0.025(2) -0.070(3) 0.041(3)
C12 0.152(5) 0.035(2) 0.057(2) -0.0171(19) -0.054(3) 0.027(3)
O5 0.0526(14) 0.0353(12) 0.0295(11) 0.0002(10) -0.0003(10) -0.0133(10)
O4 0.0779(18) 0.0289(11) 0.0314(12) 0.0014(9) -0.0128(12) 0.0119(12)
O3 0.0777(19) 0.0433(14) 0.0444(14) -0.0164(12) -0.0240(13) 0.0263(13)
O6 0.0658(16) 0.0362(12) 0.0273(12) -0.0003(9) 0.0031(11) -0.0176(11)
C2GA 0.027(7) 0.085(10) 0.051(7) -0.030(7) -0.012(6) 0.023(7)
C1GA 0.015(8) 0.075(12) 0.059(9) -0.018(8) -0.016(6) 0.013(7)
C3GA 0.037(8) 0.047(9) 0.060(9) -0.021(7) 0.002(7) 0.002(7)
N1G 0.060(8) 0.045(6) 0.017(5) -0.016(4) 0.017(5) 0.015(5)
O9 0.056(7) 0.088(11) 0.055(10) 0.004(6) -0.004(8) 0.021(7)
O10 0.047(5) 0.055(5) 0.060(7) 0.013(6) 0.005(6) 0.000(4)
N2G 0.043(5) 0.045(5) 0.039(6) 0.006(5) -0.023(7) -0.001(4)
C28 0.047(6) 0.072(8) 0.069(8) 0.011(6) 0.007(6) 0.005(6)
C2GB 0.012(8) 0.032(9) 0.090(15) -0.017(9) -0.007(10) -0.004(7)
C4GA 0.057(8) 0.056(8) 0.055(7) -0.024(7) -0.010(7) 0.018(7)
C5GA 0.110(14) 0.103(14) 0.092(12) -0.066(11) -0.033(11) 0.055(12)
C7GA 0.070(11) 0.113(14) 0.096(12) -0.049(11) -0.017(9) 0.049(11)
C6GA 0.106(14) 0.135(18) 0.094(12) -0.067(13) -0.055(11) 0.069(14)
C4GB 0.068(15) 0.042(12) 0.085(15) -0.013(11) 0.003(13) 0.031(11)
C6GB 0.13(3) 0.09(2) 0.23(4) -0.08(3) -0.14(3) 0.08(2)
C7GB 0.060(13) 0.039(11) 0.14(2) -0.002(12) -0.049(14) 0.009(10)
C5GB 0.11(2) 0.061(16) 0.14(3) -0.050(17) -0.03(2) 0.008(15)
C1GB 0.015(11) 0.040(12) 0.069(14) 0.007(10) -0.010(10) 0.006(8)
C3GB 0.024(10) 0.017(9) 0.059(12) -0.015(8) -0.015(9) -0.001(7)

loop_
_atom_type_symbol
_atom_type_description
_atom_type_scat_dispersion_real
_atom_type_scat_dispersion_imag
_atom_type_scat_source
C C 0.0037 0.0017 'International Tables Vol C Tables 4.2.6.8 and 6.1.1.4'
H H 0.0000 0.0000 'International Tables Vol C Tables 4.2.6.8 and 6.1.1.4'
Al Al 0.0674 0.0545 'International Tables Vol C Tables 4.2.6.8 and 6.1.1.4'
B B 0.0015 0.0007 'International Tables Vol C Tables 4.2.6.8 and 6.1.1.4'
N N 0.0070 0.0034 'International Tables Vol C Tables 4.2.6.8 and 6.1.1.4'
O O 0.0123 0.0065 'International Tables Vol C Tables 4.2.6.8 and 6.1.1.4'

loop_
_geom_angle_atom_site_label_1
_geom_angle_atom_site_label_2
_geom_angle_atom_site_label_3
_geom_angle
_geom_angle_site_symmetry_1
_geom_angle_site_symmetry_3
O7 Al1 O7 92.19(15) 7 .
O7 Al1 O6 90.81(10) 7 8_565
O7 Al1 O6 174.22(10) . 8_565
O7 Al1 O6 90.81(10) . 3_655
O7 Al1 O6 174.22(10) 7 3_655
O7 Al1 N1G 86.6(8) . .
O7 Al1 N1G 92.3(8) . 7
O7 Al1 N1G 86.6(8) 7 7
O7 Al1 N1G 92.3(8) 7 .
O7 Al1 O9 93.2(8) . .
O7 Al1 O9 91.6(9) 7 .
O6 Al1 O6 86.64(14) 8_565 3_655
O6 Al1 N1G 92.8(8) 8_565 7
O6 Al1 N1G 88.4(8) 8_565 .
O6 Al1 N1G 88.4(8) 3_655 7
O6 Al1 N1G 92.8(8) 3_655 .
N1G Al1 N1G 178.3(16) 7 .
O9 Al1 O6 93.2(9) . 3_655
O9 Al1 O6 81.8(8) . 8_565
O9 Al1 N1G 6.6(15) . .
O9 Al1 N1G 174.3(13) . 7
O8 Al3 O8 92.36(13) 3_665 .
O8 Al3 O2 90.60(9) 3_665 .
O8 Al3 O2 92.23(9) 3_665 3_665
O8 Al3 O2 90.60(9) . 3_665
O8 Al3 O2 92.23(9) . .
O8 Al3 O4 91.49(10) 3_665 6_655
O8 Al3 O4 91.49(10) . 5_455
O8 Al3 O4 176.14(11) . 6_655
O8 Al3 O4 176.14(11) 3_665 5_455
O2 Al3 O2 175.91(15) . 3_665
O4 Al3 O2 89.50(10) 6_655 3_665
O4 Al3 O2 87.48(10) 6_655 .
O4 Al3 O2 89.50(10) 5_455 .
O4 Al3 O2 87.48(10) 5_455 3_665
O4 Al3 O4 84.66(16) 6_655 5_455
O8 Al2 O1 91.64(10) . .
O8 Al2 O5 175.55(10) . 3_655
O8 Al2 O3 91.89(10) . 5_455
O8 Al2 N2G 93.9(5) . .
O7 Al2 O8 93.70(10) . .
O7 Al2 O1 91.04(11) . .
O7 Al2 O5 89.78(10) . 3_655
O7 Al2 O3 174.22(12) . 5_455
O7 Al2 O10 97.7(3) . .
O7 Al2 N2G 82.8(4) . .
O1 Al2 N2G 172.0(4) . .
O5 Al2 O1 85.51(11) 3_655 .
O5 Al2 N2G 89.3(5) 3_655 .
O3 Al2 O1 90.24(13) 5_455 .
O3 Al2 O5 84.70(10) 5_455 3_655
O3 Al2 N2G 95.4(4) 5_455 .
O10 Al2 O8 90.0(4) . .
O10 Al2 O1 171.0(3) . .
O10 Al2 O5 92.3(5) . 3_655
O10 Al2 O3 80.9(3) . 5_455
O10 Al2 N2G 15.1(5) . .
Al2 O8 Al3 126.73(11) . .
Al2 O7 Al1 123.75(13) . .
C1 O2 Al3 130.1(2) . .
C1 O1 Al2 135.3(2) . .
O2 C1 O1 125.4(3) . .
O2 C1 C2 117.4(3) . .
O1 C1 C2 117.2(3) . .
C26 C24 C25 121.7(3) . .
C23 C24 C25 118.7(3) . .
C23 C24 C26 119.6(3) . .
O5 C25 C24 116.7(3) . .
O5 C25 O6 124.8(3) . .
O6 C25 C24 118.5(3) . .
C3 C2 C1 119.5(3) . .
C7 C2 C1 120.5(4) . .
C7 C2 C3 120.1(3) . .
C4 C3 C2 119.8(4) . .
C17 C19 C20 120.0(4) . .
C2 C7 C6 119.8(4) . .
C27 C26 C24 120.6(4) . .
C27 C21 C12 121.5(4) . .
C22 C21 C27 118.9(3) . .
C22 C21 C12 119.6(4) . .
C22 C23 C24 120.1(4) . .
O4 C18 C17 117.4(3) . .
O4 C18 O3 125.8(3) . .
O3 C18 C17 116.8(4) . .
C6 C5 C4 118.2(4) . .
C6 C5 C8 120.6(4) . .
C4 C5 C8 121.1(4) . .
C14 C20 C19 120.8(4) . .
C19 C17 C18 120.0(4) . .
C16 C17 C19 119.9(4) . .
C16 C17 C18 120.2(4) . .
C12 C13 C8 121.2(4) . .
C7 C6 C5 121.1(4) . .
C10 C11 C12 121.9(4) . .
C3 C4 C5 121.1(4) . .
C20 C14 C15 118.8(4) . .
C20 C14 C10 121.3(4) . .
C15 C14 C10 119.8(5) . .
C16 C15 C14 120.2(5) . .
C11 C10 C14 120.4(4) . .
C11 C10 C9 118.0(4) . .
C9 C10 C14 121.6(4) . .
C26 C27 C21 120.1(4) . .
C23 C22 C21 120.6(4) . .
C13 C8 C5 120.9(4) . .
C13 C8 C9 118.4(4) . .
C9 C8 C5 120.7(4) . .
C17 C16 C15 120.4(4) . .
C8 C9 C10 121.8(4) . .
C13 C12 C21 121.2(4) . .
C13 C12 C11 118.7(4) . .
C11 C12 C21 120.0(4) . .
C25 O5 Al2 132.8(2) . 3_655
C18 O4 Al3 135.3(2) . 5
C18 O3 Al2 129.4(3) . 5
C25 O6 Al1 127.1(2) . 3_655
C1GA C2GA C28 56.4(9) . .
C1GA C2GA C7GA 133.4(13) . .
C3GA C2GA C1GA 106.5(11) . .
C3GA C2GA C28 50.1(9) . .
C3GA C2GA C7GA 120.0(12) . .
C7GA C2GA C28 169.8(12) . .
C2GA C1GA C28 70.0(10) . .
H1GA C1GA C2GA 125.2 . .
H1GA C1GA N1G 125.2 . .
H1GA C1GA O9 112.7 . .
H1GA C1GA C28 164.7 . .
N1G C1GA C2GA 109.5(14) . .
N1G C1GA O9 12.6(15) . .
N1G C1GA C28 39.6(11) . .
O9 C1GA C2GA 122.1(14) . .
O9 C1GA C28 52.2(9) . .
C2GA C3GA N2G 109.8(12) . .
C2GA C3GA C4GA 122.3(12) . .
O10 C3GA C2GA 131.4(13) . .
O10 C3GA N2G 22.2(5) . .
O10 C3GA C4GA 106.2(12) . .
N2G C3GA C4GA 127.1(13) . .
C28 C3GA C2GA 75.8(11) . .
C28 C3GA O10 55.6(8) . .
C28 C3GA N2G 35.0(7) . .
C28 C3GA C4GA 161.9(15) . .
C1GA N1G Al1 134.9(16) . .
C1GA N1G N2G 110.6(19) . .
C1GA N1G C1GB 32.8(11) . .
N2G N1G Al1 114(2) . .
C28 N1G Al1 146(3) . .
C28 N1G C1GA 79(2) . .
C28 N1G N2G 32.5(13) . .
C28 N1G C1GB 81(2) . .
C1GB N1G Al1 123.8(18) . .
C1GB N1G N2G 104(2) . .
C1GA O9 Al1 153.8(16) . .
C1GA O9 N2G 94.9(15) . .
C1GA O9 C1GB 32.2(10) . .
N2G O9 Al1 110.2(16) . .
C28 O9 Al1 136(2) . .
C28 O9 C1GA 69.3(17) . .
C28 O9 N2G 26.3(13) . .
C28 O9 C1GB 71.2(19) . .
C1GB O9 Al1 137(2) . .
C1GB O9 N2G 89.7(17) . .
C3GA O10 Al2 169.4(12) . .
C3GA O10 C3GB 34.6(9) . .
N2G O10 Al2 101(4) . .
N2G O10 C3GA 86(4) . .
N2G O10 C28 31(3) . .
N2G O10 C3GB 78(3) . .
C28 O10 Al2 124.2(11) . .
C28 O10 C3GA 60.0(10) . .
C28 O10 C3GB 67.1(12) . .
C3GB O10 Al2 154.2(14) . .
C3GA N2G Al2 134.7(9) . .
C3GA N2G N1G 102.5(19) . .
C3GA N2G O9 105.7(14) . .
N1G N2G Al2 115.6(17) . .
N1G N2G O9 3(2) . .
O9 N2G Al2 112.9(13) . .
O10 N2G Al2 64(3) . .
O10 N2G C3GA 72(4) . .
O10 N2G N1G 157(4) . .
O10 N2G O9 158(4) . .
O10 N2G C28 130(5) . .
O10 N2G C3GB 79(4) . .
C28 N2G Al2 145.5(17) . .
C28 N2G C3GA 64.5(18) . .
C28 N2G N1G 38.0(17) . .
C28 N2G O9 41.3(15) . .
C28 N2G C3GB 78.5(18) . .
C3GB N2G Al2 134.6(11) . .
C3GB N2G C3GA 33.7(9) . .
C3GB N2G N1G 108.9(18) . .
C3GB N2G O9 111.3(15) . .
C2GA C28 C2GB 35.0(8) . .
C1GA C28 C2GA 53.7(9) . .
C1GA C28 C2GB 62.9(11) . .
C1GA C28 C1GB 29.0(7) . .
C3GA C28 C2GA 54.1(9) . .
C3GA C28 C1GA 107.7(12) . .
C3GA C28 C2GB 59.7(11) . .
C3GA C28 C1GB 109.2(14) . .
C3GA C28 C3GB 33.8(9) . .
N1G C28 C2GA 115(2) . .
N1G C28 C1GA 62(2) . .
N1G C28 C3GA 169(2) . .
N1G C28 O9 3(4) . .
N1G C28 O10 126(2) . .
N1G C28 C2GB 111(2) . .
N1G C28 C1GB 60(2) . .
N1G C28 C3GB 145(2) . .
O9 C28 C2GA 112.2(19) . .
O9 C28 C1GA 58.5(18) . .
O9 C28 C3GA 166(2) . .
O9 C28 O10 129(2) . .
O9 C28 C2GB 108.7(19) . .
O9 C28 C1GB 58.2(18) . .
O9 C28 C3GB 145(2) . .
O10 C28 C2GA 118.4(12) . .
O10 C28 C1GA 172.0(15) . .
O10 C28 C3GA 64.3(11) . .
O10 C28 C2GB 110.3(13) . .
O10 C28 C1GB 150.0(14) . .
O10 C28 C3GB 60.4(12) . .
N2G C28 C2GA 132.9(18) . .
N2G C28 C1GA 165.1(19) . .
N2G C28 C3GA 80.5(17) . .
N2G C28 N1G 109(3) . .
N2G C28 O9 112(3) . .
N2G C28 O10 19.5(17) . .
N2G C28 C2GB 113.9(16) . .
N2G C28 C1GB 137.0(18) . .
N2G C28 C3GB 67.3(16) . .
C1GB C28 C2GA 62.0(11) . .
C1GB C28 C2GB 50.8(11) . .
C3GB C28 C2GA 67.6(10) . .
C3GB C28 C1GA 112.5(13) . .
C3GB C28 C2GB 49.9(10) . .
C3GB C28 C1GB 97.2(13) . .
C7GB C2GB C28 169(2) . .
C1GB C2GB C28 56.2(12) . .
C1GB C2GB C7GB 134(2) . .
C3GB C2GB C28 53.7(11) . .
C3GB C2GB C7GB 118.5(17) . .
C3GB C2GB C1GB 105.9(16) . .
C5GA C4GA C3GA 114.9(13) . .
C4GA C5GA C6GA 126.5(14) . .
C6GA C7GA C2GA 120.0(15) . .
C5GA C6GA B1GB 122.4(15) . .
C5GA C6GA B1GA 121.3(17) . .
C7GA C6GA C5GA 115.7(15) . .
C7GA C6GA B1GB 120.6(15) . .
C7GA C6GA B1GA 120.2(19) . .
B1GA C6GA B1GB 27.0(19) . .
C3GB C4GB C5GB 118(2) . .
C7GB C6GB C5GB 113(2) . .
C7GB C6GB B1GC 121(3) . .
C5GB C6GB B1GC 125(3) . .
C6GB C7GB C2GB 124(2) . .
C4GB C5GB C6GB 124(2) . .
N1G C1GB O9 12.4(15) . .
N1G C1GB C28 38.3(12) . .
N1G C1GB C2GB 111(2) . .
O9 C1GB C28 50.6(11) . .
O9 C1GB C2GB 123(2) . .
C2GB C1GB C28 73.1(15) . .
O10 C3GB C28 52.5(8) . .
O10 C3GB C2GB 128.9(15) . .
N2G C3GB O10 22.9(6) . .
N2G C3GB C28 34.2(9) . .
N2G C3GB C2GB 108.2(14) . .
N2G C3GB C4GB 130.1(17) . .
C2GB C3GB C28 76.4(12) . .
C4GB C3GB O10 108.8(16) . .
C4GB C3GB C28 159(2) . .
C4GB C3GB C2GB 121.7(17) . .
B1GA O1GA C8A 102(3) . .
B1GA O2GA C9A 118(3) . .
O2GB B1GB C6GA 122(2) . .
O2GB B1GB O1GB 114(3) . .
O1GB B1GB C6GA 124(2) . .
C8GB O2GC B1GC 105(3) . .
B1GC O1GC C8GB 105(3) . 8_665
O2GC C8GB O1GC 102(3) . 8_665
O2GC C8GB C8GB 113(3) . 8_665
O2GC C8GB C9GB 115(4) . .
O1GC C8GB C8GB 94(3) 8_665 8_665
C9GB C8GB O1GC 98(4) . 8_665
C9GB C8GB C8GB 126(3) . 8_665
C6GB B1GC O1GC 128(4) . .
O2GC B1GC C6GB 119(4) . .
O2GC B1GC O1GC 112(4) . .
B1GB O2GB C9B 111(3) . .
O2GA C9A C13A 131(4) . .
O2GA C9A C12A 91(3) . .
O2GA C9A C8A 88(3) . .
C13A C9A C8A 109(4) . .
C12A C9A C13A 135(4) . .
C12A C9A C8A 84(4) . .
B1GB O1GB C8B 105(3) . .
O1GB C8B C9B 109(3) . .
O1GB C8B C10B 111(4) . .
O1GB C8B C11B 107(4) . .
C10B C8B C9B 126(5) . .
C10B C8B C11B 102(4) . .
C11B C8B C9B 98(5) . .
O1GA B1GA C6GA 120(3) . .
O2GA B1GA C6GA 124(3) . .
O2GA B1GA O1GA 106(3) . .
O2GB C9B C8B 100(3) . .
O2GB C9B C13B 101(4) . .
O2GB C9B C12B 103(6) . .
C13B C9B C8B 139(6) . .
C13B C9B C12B 72(4) . .
C12B C9B C8B 135(6) . .
O1GA C8A C9A 111(3) . .
O1GA C8A C11A 108(4) . .
O1GA C8A C10A 90(4) . .
C11A C8A C9A 125(3) . .
C10A C8A C9A 119(5) . .
C10A C8A C11A 97(4) . .

loop_
_geom_bond_atom_site_label_1
_geom_bond_atom_site_label_2
_geom_bond_distance
_geom_bond_site_symmetry_2
Al1 O7 1.842(2) 7
Al1 O7 1.842(2) .
Al1 O6 1.896(2) 3_655
Al1 O6 1.896(2) 8_565
Al1 N1G 2.04(3) .
Al1 N1G 2.04(3) 7
Al1 O9 1.85(3) .
Al3 O8 1.853(2) 3_665
Al3 O8 1.853(2) .
Al3 O2 1.900(2) 3_665
Al3 O2 1.900(2) .
Al3 O4 1.898(2) 5_455
Al3 O4 1.898(2) 6_655
Al2 O8 1.849(2) .
Al2 O7 1.836(2) .
Al2 O1 1.912(2) .
Al2 O5 1.893(2) 3_655
Al2 O3 1.884(2) 5_455
Al2 O10 1.849(16) .
Al2 N2G 2.025(17) .
O2 C1 1.255(4) .
O1 C1 1.267(4) .
C1 C2 1.497(5) .
C24 C25 1.480(5) .
C24 C26 1.388(5) .
C24 C23 1.386(5) .
C25 O5 1.258(4) .
C25 O6 1.271(4) .
C2 C3 1.391(6) .
C2 C7 1.384(5) .
C3 C4 1.385(5) .
C19 C20 1.396(5) .
C19 C17 1.384(6) .
C7 C6 1.390(6) .
C26 C27 1.375(6) .
C21 C27 1.398(6) .
C21 C22 1.396(6) .
C21 C12 1.494(5) .
C23 C22 1.376(6) .
C18 C17 1.487(5) .
C18 O4 1.260(5) .
C18 O3 1.266(5) .
C5 C6 1.392(7) .
C5 C4 1.399(6) .
C5 C8 1.483(6) .
C20 C14 1.377(7) .
C17 C16 1.384(7) .
C13 C8 1.393(6) .
C13 C12 1.391(6) .
C11 C10 1.387(6) .
C11 C12 1.394(6) .
C14 C15 1.410(7) .
C14 C10 1.478(6) .
C15 C16 1.385(6) .
C10 C9 1.396(6) .
C8 C9 1.394(6) .
C2GA C1GA 1.41(2) .
C2GA C3GA 1.38(2) .
C2GA C28 1.648(17) .
C2GA C7GA 1.42(2) .
C1GA H1GA 0.9500 .
C1GA N1G 1.31(4) .
C1GA O9 1.33(4) .
C1GA C28 1.46(2) .
C3GA O10 1.36(2) .
C3GA N2G 1.42(2) .
C3GA C28 1.305(19) .
C3GA C4GA 1.427(19) .
N1G N2G 1.45(3) .
N1G C28 0.95(2) .
N1G C1GB 1.33(4) .
O9 N2G 1.73(2) .
O9 C28 1.233(16) .
O9 C1GB 1.36(4) .
O10 N2G 0.539(11) .
O10 C28 1.243(15) .
O10 C3GB 1.36(2) .
N2G C28 0.828(19) .
N2G C3GB 1.36(2) .
C28 C2GB 1.74(2) .
C28 C1GB 1.51(3) .
C28 C3GB 1.44(2) .
C2GB C7GB 1.44(3) .
C2GB C1GB 1.41(3) .
C2GB C3GB 1.37(3) .
C4GA C5GA 1.35(2) .
C5GA C6GA 1.42(2) .
C7GA C6GA 1.40(2) .
C6GA B1GB 1.56(3) .
C6GA B1GA 1.54(5) .
C4GB C5GB 1.41(4) .
C4GB C3GB 1.36(3) .
C6GB C7GB 1.35(4) .
C6GB C5GB 1.44(4) .
C6GB B1GC 1.49(6) .
O1GA B1GA 1.42(3) .
O1GA C8A 1.53(3) .
O2GA C9A 1.53(3) .
O2GA B1GA 1.42(3) .
B1GB O2GB 1.43(2) .
B1GB O1GB 1.43(2) .
O2GC C8GB 1.44(4) .
O2GC B1GC 1.48(6) .
O1GC C8GB 1.65(4) 8_665
O1GC B1GC 1.52(6) .
C8GB C8GB 1.70(6) 8_665
C8GB C9GB 1.52(7) .
O1S O1S 1.33(4) 3_665
O2GB C9B 1.54(4) .
C9A C13A 1.58(3) .
C9A C12A 1.57(3) .
C9A C8A 1.59(5) .
O1GB C8B 1.54(4) .
C11A C8A 1.58(3) .
C8B C9B 1.60(5) .
C8B C10B 1.56(3) .
C8B C11B 1.58(3) .
C10A C8A 1.58(3) .
C9B C13B 1.56(2) .
C9B C12B 1.57(3) .
